data_7061781
loop_
_publ_author_name
'Goncharova, Irina K.'
'Ulianova, Eva A.'
'Novikov, Roman A.'
'Volodin, Alexander D.'
'Korlyukov, Alexander A.'
'Arzumanyan, Ashot V.'

_publ_section_title
;
 Siloxane-containing derivatives of benzoic acid: chemical transformation
 of the carboxyl group
;
_journal_issue 37
_journal_name_full 'New Journal of Chemistry'
_journal_page_first 18041
_journal_page_last 18047
_journal_paper_doi 10.1039/D2NJ03872B
_journal_volume 46
_journal_year 2022
_chemical_formula_moiety 'C24 H26 O5 Si2'
_chemical_formula_sum 'C24 H26 O5 Si2'
_chemical_formula_weight 450.63
_space_group_crystal_system monoclinic
_space_group_IT_number 15
_space_group_name_Hall '-C 2yc'
_space_group_name_H-M_alt 'C 1 2/c 1'
_atom_sites_solution_hydrogens geom
_atom_sites_solution_primary dual
_audit_creation_date 2022-06-15
_audit_creation_method
;
Olex2 1.5
(compiled 2022.04.07 svn.rca3783a0 for OlexSys, GUI svn.r6498)
;
_audit_update_record
;
2022-08-27 deposited with the CCDC.	2022-09-02 downloaded from the CCDC.
;
_cell_angle_alpha 90
_cell_angle_beta 100.359(2)
_cell_angle_gamma 90
_cell_formula_units_Z 4
_cell_length_a 27.3484(9)
_cell_length_b 9.8255(4)
_cell_length_c 8.9313(4)
_cell_measurement_reflns_used 2185
_cell_measurement_temperature 100
_cell_measurement_theta_max 27.784
_cell_measurement_theta_min 2.207
_cell_volume 2360.83(16)
_computing_cell_refinement 'SAINT V8.40A (Bruker, 2019)'
_computing_data_collection 'APEX3 v2019.11-0 (Bruker, 2019)'
_computing_data_reduction 'SAINT V8.40A (Bruker, 2019)'
_computing_molecular_graphics 'Olex2 1.5 (Dolomanov et al., 2009)'
_computing_publication_material 'Olex2 1.5 (Dolomanov et al., 2009)'
_computing_structure_refinement 'XL  (Sheldrick, 2008)'
_computing_structure_solution 'SHELXT 2014/5 (Sheldrick, 2014)'
_diffrn_ambient_temperature 100
_diffrn_detector_area_resol_mean 8
_diffrn_measured_fraction_theta_full 0.997
_diffrn_measured_fraction_theta_max 0.992
_diffrn_measurement_device_type 'Bruker APEX-II CCD'
_diffrn_measurement_method '\w and \f scans'
_diffrn_radiation_monochromator graphite
_diffrn_radiation_type MoK\a
_diffrn_radiation_wavelength 0.71073
_diffrn_reflns_av_R_equivalents 0.0569
_diffrn_reflns_av_unetI/netI 0.0747
_diffrn_reflns_Laue_measured_fraction_full 0.997
_diffrn_reflns_Laue_measured_fraction_max 0.992
_diffrn_reflns_limit_h_max 38
_diffrn_reflns_limit_h_min -38
_diffrn_reflns_limit_k_max 13
_diffrn_reflns_limit_k_min -14
_diffrn_reflns_limit_l_max 12
_diffrn_reflns_limit_l_min -12
_diffrn_reflns_number 11138
_diffrn_reflns_point_group_measured_fraction_full 0.997
_diffrn_reflns_point_group_measured_fraction_max 0.992
_diffrn_reflns_theta_full 25.242
_diffrn_reflns_theta_max 30.570
_diffrn_reflns_theta_min 2.207
_diffrn_source 'sealed tube'
_diffrn_source_current 1.4
_diffrn_source_power 0.07
_diffrn_source_voltage 50.0
_diffrn_standards_number 0
_exptl_absorpt_coefficient_mu 0.182
_exptl_absorpt_correction_T_max 0.7461
_exptl_absorpt_correction_T_min 0.6576
_exptl_absorpt_correction_type multi-scan
_exptl_absorpt_process_details
;
SADABS-2016/2 (Bruker,2016/2) was used for absorption correction.
wR2(int) was 0.0871 before and 0.0506 after correction.
The Ratio of minimum to maximum transmission is 0.8814.
The \l/2 correction factor is Not present.
;
_exptl_crystal_colour colourless
_exptl_crystal_colour_primary colourless
_exptl_crystal_density_diffrn 1.268
_exptl_crystal_description prism
_exptl_crystal_F_000 952
_exptl_crystal_size_max 0.11
_exptl_crystal_size_mid 0.04
_exptl_crystal_size_min 0.04
_refine_diff_density_max 0.315
_refine_diff_density_min -0.335
_refine_diff_density_rms 0.056
_refine_ls_extinction_method none
_refine_ls_goodness_of_fit_ref 1.045
_refine_ls_hydrogen_treatment constr
_refine_ls_matrix_type full
_refine_ls_number_parameters 164
_refine_ls_number_reflns 3591
_refine_ls_number_restraints 0
_refine_ls_restrained_S_all 1.045
_refine_ls_R_factor_all 0.0938
_refine_ls_R_factor_gt 0.0516
_refine_ls_shift/su_max 0.000
_refine_ls_shift/su_mean 0.000
_refine_ls_structure_factor_coef Fsqd
_refine_ls_weighting_details 'w=1/[\s^2^(Fo^2^)+(0.0447P)^2^+0.6505P] where P=(Fo^2^+2Fc^2^)/3'
_refine_ls_weighting_scheme calc
_refine_ls_wR_factor_gt 0.1057
_refine_ls_wR_factor_ref 0.1195
_reflns_Friedel_coverage 0.000
_reflns_number_gt 2366
_reflns_number_total 3591
_reflns_threshold_expression 'I > 2\s(I)'
_cod_data_source_file d2nj03872b4.cif
_cod_data_source_block ae3
_cod_depositor_comments 'Adding full bibliography for 7061778--7061786.cif.'
_cod_database_code 7061781
_shelxl_version_number 2014/6
_shelx_space_group_comment
;
The symmetry employed for this shelxl refinement is uniquely defined
by the following loop, which should always be used as a source of
symmetry information in preference to the above space-group names.
They are only intended as comments.
;
_shelx_estimated_absorpt_t_max 0.993
_shelx_estimated_absorpt_t_min 0.980
_olex2_refinement_description
;
1. Fixed Uiso
 At 1.2 times of:
  All C(H) groups, All C(H,H) groups
 At 1.5 times of:
  All C(H,H,H) groups
2. Others
 Sof(C1B)=Sof(H1BA)=Sof(H1BB)=Sof(H1BC)=Sof(C2B)=Sof(H2BA)=Sof(H2BB)=Sof(H2BC)=
 1-FVAR(1)
 Sof(C1A)=Sof(H1AA)=Sof(H1AB)=Sof(H1AC)=Sof(C2A)=Sof(H2AA)=Sof(H2AB)=Sof(H2AC)=
 FVAR(1)
3.a Secondary CH2 refined with riding coordinates:
 C10(H10A,H10B)
3.b Aromatic/amide H refined with riding coordinates:
 C7(H7), C5(H5), C4(H4), C8(H8)
3.c Idealised Me refined as rotating group:
 C1B(H1BA,H1BB,H1BC), C2B(H2BA,H2BB,H2BC), C1A(H1AA,H1AB,H1AC), C2A(H2AA,H2AB,
 H2AC)
3.d :
 C12(H12)
;
_olex2_submission_special_instructions 'No special instructions were received'

loop_
_space_group_symop_operation_xyz
'x, y, z'
'-x, y, -z+1/2'
'x+1/2, y+1/2, z'
'-x+1/2, y+1/2, -z+1/2'
'-x, -y, -z'
'x, -y, z-1/2'
'-x+1/2, -y+1/2, -z'
'x+1/2, -y+1/2, z-1/2'

loop_
_atom_site_label
_atom_site_type_symbol
_atom_site_fract_x
_atom_site_fract_y
_atom_site_fract_z
_atom_site_U_iso_or_equiv
_atom_site_adp_type
_atom_site_occupancy
_atom_site_site_symmetry_order
_atom_site_calc_flag
_atom_site_refinement_flags_posn
_atom_site_refinement_flags_adp
_atom_site_refinement_flags_occupancy
_atom_site_disorder_assembly
_atom_site_disorder_group
Si1 Si 0.45609(2) 0.17089(6) 0.83800(6) 0.03185(16) Uani 1 1 d . . . . .
O1 O 0.5000 0.11863(16) 0.7500 0.0229(4) Uani 1 2 d S T P A .
O2 O 0.30117(4) 0.58370(11) 0.35811(14) 0.0242(3) Uani 1 1 d . . . . .
O3 O 0.32980(5) 0.74498(12) 0.52975(15) 0.0332(3) Uani 1 1 d . . . . .
C6 C 0.36060(6) 0.51722(16) 0.56762(19) 0.0200(3) Uani 1 1 d . . . . .
C3 C 0.41962(6) 0.31169(17) 0.7285(2) 0.0238(4) Uani 1 1 d . . . . .
C9 C 0.32967(6) 0.62847(17) 0.4870(2) 0.0216(4) Uani 1 1 d . . . . .
C11 C 0.23882(6) 0.60882(17) 0.1459(2) 0.0255(4) Uani 1 1 d . . . . .
C7 C 0.35407(6) 0.38205(17) 0.5208(2) 0.0224(4) Uani 1 1 d . . . . .
H7 H 0.3298 0.3589 0.4344 0.027 Uiso 1 1 calc R U . . .
C5 C 0.39626(6) 0.55013(17) 0.6934(2) 0.0235(4) Uani 1 1 d . . . . .
H5 H 0.4006 0.6421 0.7260 0.028 Uiso 1 1 calc R U . . .
C4 C 0.42565(6) 0.44846(18) 0.7716(2) 0.0251(4) Uani 1 1 d . . . . .
H4 H 0.4504 0.4723 0.8563 0.030 Uiso 1 1 calc R U . . .
C8 C 0.38322(6) 0.28219(17) 0.6013(2) 0.0254(4) Uani 1 1 d . . . . .
H8 H 0.3784 0.1902 0.5692 0.030 Uiso 1 1 calc R U . . .
C10 C 0.26866(6) 0.68374(17) 0.2713(2) 0.0255(4) Uani 1 1 d . . . . .
H10A H 0.2884 0.7555 0.2319 0.031 Uiso 1 1 calc R U . . .
H10B H 0.2471 0.7269 0.3357 0.031 Uiso 1 1 calc R U . . .
C12 C 0.21532(7) 0.54360(19) 0.0482(2) 0.0336(5) Uani 1 1 d . . . . .
H12 H 0.1963 0.4909 -0.0308 0.040 Uiso 1 1 calc R U . . .
C1B C 0.4097(7) 0.012(2) 0.822(2) 0.042(3) Uani 0.46(4) 1 d . . P A 2
H1BA H 0.4036 -0.0221 0.7175 0.063 Uiso 0.46(4) 1 calc R U P A 2
H1BB H 0.3782 0.0409 0.8500 0.063 Uiso 0.46(4) 1 calc R U P A 2
H1BC H 0.4246 -0.0600 0.8914 0.063 Uiso 0.46(4) 1 calc R U P A 2
C2B C 0.4780(11) 0.212(2) 1.023(2) 0.060(5) Uani 0.46(4) 1 d . . P A 2
H2BA H 0.4907 0.1300 1.0798 0.090 Uiso 0.46(4) 1 calc R U P A 2
H2BB H 0.4511 0.2513 1.0686 0.090 Uiso 0.46(4) 1 calc R U P A 2
H2BC H 0.5050 0.2787 1.0284 0.090 Uiso 0.46(4) 1 calc R U P A 2
C1A C 0.4164(6) 0.0400(19) 0.870(3) 0.050(3) Uani 0.54(4) 1 d . . P A 1
H1AA H 0.4036 -0.0061 0.7734 0.075 Uiso 0.54(4) 1 calc R U P A 1
H1AB H 0.3886 0.0777 0.9121 0.075 Uiso 0.54(4) 1 calc R U P A 1
H1AC H 0.4346 -0.0254 0.9418 0.075 Uiso 0.54(4) 1 calc R U P A 1
C2A C 0.4885(6) 0.250(2) 1.0334(18) 0.044(3) Uani 0.54(4) 1 d . . P A 1
H2AA H 0.5016 0.1767 1.1039 0.066 Uiso 0.54(4) 1 calc R U P A 1
H2AB H 0.4642 0.3033 1.0770 0.066 Uiso 0.54(4) 1 calc R U P A 1
H2AC H 0.5159 0.3092 1.0167 0.066 Uiso 0.54(4) 1 calc R U P A 1

loop_
_atom_site_aniso_label
_atom_site_aniso_U_11
_atom_site_aniso_U_22
_atom_site_aniso_U_33
_atom_site_aniso_U_23
_atom_site_aniso_U_13
_atom_site_aniso_U_12
Si1 0.0284(3) 0.0399(3) 0.0312(3) 0.0169(2) 0.0158(2) 0.0170(2)
O1 0.0185(8) 0.0226(8) 0.0291(10) 0.000 0.0078(7) 0.000
O2 0.0265(6) 0.0207(6) 0.0247(7) 0.0027(5) 0.0029(5) 0.0076(5)
O3 0.0389(8) 0.0204(6) 0.0388(9) -0.0020(6) 0.0028(6) 0.0075(5)
C6 0.0209(8) 0.0202(8) 0.0209(9) 0.0040(7) 0.0094(6) 0.0031(6)
C3 0.0216(8) 0.0278(9) 0.0244(10) 0.0077(7) 0.0107(7) 0.0056(7)
C9 0.0224(8) 0.0225(8) 0.0219(9) 0.0019(7) 0.0089(7) 0.0031(7)
C11 0.0214(8) 0.0233(9) 0.0323(11) 0.0071(8) 0.0060(7) 0.0058(7)
C7 0.0221(8) 0.0217(8) 0.0241(10) 0.0001(7) 0.0056(7) 0.0014(6)
C5 0.0264(9) 0.0217(8) 0.0244(10) 0.0003(7) 0.0101(7) -0.0025(7)
C4 0.0214(8) 0.0329(9) 0.0219(10) 0.0035(8) 0.0062(7) 0.0008(7)
C8 0.0288(9) 0.0191(8) 0.0300(11) 0.0015(7) 0.0101(7) 0.0033(7)
C10 0.0257(9) 0.0221(9) 0.0288(10) 0.0059(7) 0.0050(7) 0.0076(7)
C12 0.0250(9) 0.0274(9) 0.0469(14) 0.0023(9) 0.0024(8) 0.0014(8)
C1B 0.027(4) 0.036(5) 0.067(7) 0.028(5) 0.018(5) 0.002(4)
C2B 0.092(11) 0.054(8) 0.030(5) -0.006(5) 0.002(6) 0.049(7)
C1A 0.029(4) 0.042(6) 0.085(10) 0.039(5) 0.027(5) 0.018(4)
C2A 0.057(5) 0.058(7) 0.017(3) 0.000(4) 0.005(3) 0.039(4)

loop_
_atom_type_symbol
_atom_type_description
_atom_type_scat_dispersion_real
_atom_type_scat_dispersion_imag
_atom_type_scat_source
C C 0.0033 0.0016 'International Tables Vol C Tables 4.2.6.8 and 6.1.1.4'
H H 0.0000 0.0000 'International Tables Vol C Tables 4.2.6.8 and 6.1.1.4'
O O 0.0106 0.0060 'International Tables Vol C Tables 4.2.6.8 and 6.1.1.4'
Si Si 0.0817 0.0704 'International Tables Vol C Tables 4.2.6.8 and 6.1.1.4'

loop_
_geom_angle_atom_site_label_1
_geom_angle_atom_site_label_2
_geom_angle_atom_site_label_3
_geom_angle
_geom_angle_site_symmetry_1
_geom_angle_site_symmetry_3
_geom_angle_publ_flag
O1 Si1 C3 110.45(7) . . ?
O1 Si1 C1B 103.5(6) . . ?
O1 Si1 C2B 112.4(9) . . ?
O1 Si1 C1A 112.4(7) . . ?
O1 Si1 C2A 107.3(5) . . ?
C3 Si1 C1B 105.5(5) . . ?
C3 Si1 C2A 106.5(5) . . ?
C2B Si1 C3 113.1(7) . . ?
C2B Si1 C1B 111.2(9) . . ?
C1A Si1 C3 110.0(5) . . ?
C1A Si1 C2A 110.0(8) . . ?
Si1 O1 Si1 143.32(11) 2_656 . ?
C9 O2 C10 116.17(12) . . ?
C7 C6 C9 121.61(15) . . ?
C5 C6 C9 118.48(15) . . ?
C5 C6 C7 119.90(16) . . ?
C4 C3 Si1 122.67(14) . . ?
C4 C3 C8 116.97(15) . . ?
C8 C3 Si1 120.31(13) . . ?
O2 C9 C6 111.49(14) . . ?
O3 C9 O2 123.38(15) . . ?
O3 C9 C6 125.12(16) . . ?
C12 C11 C10 177.25(19) . . ?
C6 C7 H7 120.3 . . ?
C8 C7 C6 119.32(16) . . ?
C8 C7 H7 120.3 . . ?
C6 C5 H5 120.0 . . ?
C6 C5 C4 119.91(16) . . ?
C4 C5 H5 120.0 . . ?
C3 C4 H4 119.2 . . ?
C5 C4 C3 121.55(16) . . ?
C5 C4 H4 119.2 . . ?
C3 C8 H8 118.8 . . ?
C7 C8 C3 122.34(16) . . ?
C7 C8 H8 118.8 . . ?
O2 C10 C11 105.79(13) . . ?
O2 C10 H10A 110.6 . . ?
O2 C10 H10B 110.6 . . ?
C11 C10 H10A 110.6 . . ?
C11 C10 H10B 110.6 . . ?
H10A C10 H10B 108.7 . . ?
C11 C12 H12 180.0 . . ?
Si1 C1B H1BA 109.5 . . ?
Si1 C1B H1BB 109.5 . . ?
Si1 C1B H1BC 109.5 . . ?
H1BA C1B H1BB 109.5 . . ?
H1BA C1B H1BC 109.5 . . ?
H1BB C1B H1BC 109.5 . . ?
Si1 C2B H2BA 109.5 . . ?
Si1 C2B H2BB 109.5 . . ?
Si1 C2B H2BC 109.5 . . ?
H2BA C2B H2BB 109.5 . . ?
H2BA C2B H2BC 109.5 . . ?
H2BB C2B H2BC 109.5 . . ?
Si1 C1A H1AA 109.5 . . ?
Si1 C1A H1AB 109.5 . . ?
Si1 C1A H1AC 109.5 . . ?
H1AA C1A H1AB 109.5 . . ?
H1AA C1A H1AC 109.5 . . ?
H1AB C1A H1AC 109.5 . . ?
Si1 C2A H2AA 109.5 . . ?
Si1 C2A H2AB 109.5 . . ?
Si1 C2A H2AC 109.5 . . ?
H2AA C2A H2AB 109.5 . . ?
H2AA C2A H2AC 109.5 . . ?
H2AB C2A H2AC 109.5 . . ?

loop_
_geom_bond_atom_site_label_1
_geom_bond_atom_site_label_2
_geom_bond_distance
_geom_bond_site_symmetry_2
_geom_bond_publ_flag
Si1 O1 1.6319(7) . ?
Si1 C3 1.8747(17) . ?
Si1 C1B 1.999(18) . ?
Si1 C2B 1.71(2) . ?
Si1 C1A 1.739(17) . ?
Si1 C2A 1.970(18) . ?
O1 Si1 1.6318(7) 2_656 ?
O2 C9 1.343(2) . ?
O2 C10 1.4525(19) . ?
O3 C9 1.207(2) . ?
C6 C9 1.486(2) . ?
C6 C7 1.394(2) . ?
C6 C5 1.387(2) . ?
C3 C4 1.400(2) . ?
C3 C8 1.400(2) . ?
C11 C10 1.461(2) . ?
C11 C12 1.177(3) . ?
C7 H7 0.9500 . ?
C7 C8 1.382(2) . ?
C5 H5 0.9500 . ?
C5 C4 1.389(2) . ?
C4 H4 0.9500 . ?
C8 H8 0.9500 . ?
C10 H10A 0.9900 . ?
C10 H10B 0.9900 . ?
C12 H12 0.9500 . ?
C1B H1BA 0.9800 . ?
C1B H1BB 0.9800 . ?
C1B H1BC 0.9800 . ?
C2B H2BA 0.9800 . ?
C2B H2BB 0.9800 . ?
C2B H2BC 0.9800 . ?
C1A H1AA 0.9800 . ?
C1A H1AB 0.9800 . ?
C1A H1AC 0.9800 . ?
C2A H2AA 0.9800 . ?
C2A H2AB 0.9800 . ?
C2A H2AC 0.9800 . ?

loop_
_geom_torsion_atom_site_label_1
_geom_torsion_atom_site_label_2
_geom_torsion_atom_site_label_3
_geom_torsion_atom_site_label_4
_geom_torsion
_geom_torsion_site_symmetry_1
_geom_torsion_site_symmetry_2
_geom_torsion_site_symmetry_3
_geom_torsion_site_symmetry_4
_geom_torsion_publ_flag
Si1 C3 C4 C5 -176.40(13) . . . . ?
Si1 C3 C8 C7 177.35(13) . . . . ?
O1 Si1 C3 C4 -103.61(15) . . . . ?
O1 Si1 C3 C8 78.97(15) . . . . ?
C6 C7 C8 C3 -0.5(3) . . . . ?
C6 C5 C4 C3 -1.3(3) . . . . ?
C3 Si1 O1 Si1 45.08(6) . . . 2_656 ?
C9 O2 C10 C11 -175.09(14) . . . . ?
C9 C6 C7 C8 -178.88(15) . . . . ?
C9 C6 C5 C4 179.77(15) . . . . ?
C7 C6 C9 O2 -8.1(2) . . . . ?
C7 C6 C9 O3 172.19(18) . . . . ?
C7 C6 C5 C4 0.5(3) . . . . ?
C5 C6 C9 O2 172.65(15) . . . . ?
C5 C6 C9 O3 -7.0(3) . . . . ?
C5 C6 C7 C8 0.4(3) . . . . ?
C4 C3 C8 C7 -0.2(3) . . . . ?
C8 C3 C4 C5 1.1(3) . . . . ?
C10 O2 C9 O3 -1.4(2) . . . . ?
C10 O2 C9 C6 178.92(13) . . . . ?
C1B Si1 O1 Si1 157.6(6) . . . 2_656 ?
C1B Si1 C3 C4 145.2(7) . . . . ?
C1B Si1 C3 C8 -32.2(7) . . . . ?
C2B Si1 O1 Si1 -82.3(10) . . . 2_656 ?
C2B Si1 C3 C4 23.4(12) . . . . ?
C2B Si1 C3 C8 -154.0(11) . . . . ?
C1A Si1 O1 Si1 168.3(8) . . . 2_656 ?
C1A Si1 C3 C4 131.8(9) . . . . ?
C1A Si1 C3 C8 -45.7(9) . . . . ?
C2A Si1 O1 Si1 -70.6(6) . . . 2_656 ?
C2A Si1 C3 C4 12.6(5) . . . . ?
C2A Si1 C3 C8 -164.8(5) . . . . ?
